data_2243293
loop_
_publ_author_name
'Leela, Sundararaman'
'Subashini, Ashokkumar'
'Reji, Philip'
'Ramamurthi, Kandasami'
'Stoeckli-Evans, Helen'

_publ_section_title
;
 Whole-molecule disorder of the Schiff base compound
 4-chloro-<i>N</i>-(4-nitrobenzylidene)aniline: crystal structure and
 Hirshfeld surface analysis
;
_journal_issue 3
_journal_name_full 'Acta Crystallographica Section E'
_journal_page_first 417
_journal_page_last 422
_journal_paper_doi 10.1107/S2056989020002212
_journal_volume 76
_journal_year 2020
_chemical_formula_moiety 'C13 H9 Cl N2 O2'
_chemical_formula_sum 'C13 H9 Cl N2 O2'
_chemical_formula_weight 260.67
_chemical_name_systematic
;
4-Chloro-<i>N</i>-(4-nitrobenzylidene)aniline
;
_space_group_crystal_system monoclinic
_space_group_IT_number 14
_space_group_name_Hall '-P 2ybc'
_space_group_name_H-M_alt 'P 1 21/c 1'
_atom_sites_solution_hydrogens geom
_atom_sites_solution_primary direct
_atom_sites_solution_secondary difmap
_audit_creation_method SHELXL-2018/3
_cell_angle_alpha 90
_cell_angle_beta 92.829(11)
_cell_angle_gamma 90
_cell_formula_units_Z 4
_cell_length_a 3.8195(5)
_cell_length_b 22.826(4)
_cell_length_c 13.6381(19)
_cell_measurement_reflns_used 3565
_cell_measurement_temperature 173(2)
_cell_measurement_theta_max 25.98
_cell_measurement_theta_min 1.74
_cell_volume 1187.6(3)
_computing_cell_refinement
;
X-Area (Stoe & Cie, 2006)
;
_computing_data_collection
;
X-Area (Stoe & Cie, 2006)
;
_computing_data_reduction
;
X-RED32 (Stoe & Cie, 2006)
;
_computing_molecular_graphics
;
PLATON (Spek, 2020) and Mercury (Macrae <i>et al.</i>,  2020)
;
_computing_publication_material
;
SHELXL2018 (Sheldrick, 2015), PLATON (Spek, 2020)
and publCIF (Westrip, 2010)
;
_computing_structure_refinement
;
SHELXL2018 (Sheldrick, 2015)
;
_computing_structure_solution
;
SHELXS97 (Sheldrick, 2008)
;
_diffrn_ambient_temperature 173(2)
_diffrn_measured_fraction_theta_full 1.000
_diffrn_measured_fraction_theta_max 0.994
_diffrn_measurement_device_type 'STOE IPDS-2'
_diffrn_measurement_method 'phi & omega scans'
_diffrn_radiation_monochromator graphite
_diffrn_radiation_source 'fine-focus sealed tube'
_diffrn_radiation_type MoK\a
_diffrn_radiation_wavelength 0.71073
_diffrn_reflns_av_R_equivalents 0.0459
_diffrn_reflns_av_unetI/netI 0.0490
_diffrn_reflns_limit_h_max 4
_diffrn_reflns_limit_h_min -4
_diffrn_reflns_limit_k_max 27
_diffrn_reflns_limit_k_min -27
_diffrn_reflns_limit_l_max 16
_diffrn_reflns_limit_l_min -16
_diffrn_reflns_number 9572
_diffrn_reflns_theta_full 25.242
_diffrn_reflns_theta_max 25.681
_diffrn_reflns_theta_min 1.741
_exptl_absorpt_coefficient_mu 0.316
_exptl_absorpt_correction_T_max 1.0000
_exptl_absorpt_correction_T_min 0.9225
_exptl_absorpt_correction_type multi-scan
_exptl_absorpt_process_details
;
(MULABS; Spek, 2020)
;
_exptl_crystal_colour yellow
_exptl_crystal_density_diffrn 1.458
_exptl_crystal_description rod
_exptl_crystal_F_000 536
_exptl_crystal_size_max 0.340
_exptl_crystal_size_mid 0.170
_exptl_crystal_size_min 0.090
_refine_diff_density_max 0.302
_refine_diff_density_min -0.191
_refine_ls_extinction_coef 0.036(4)
_refine_ls_extinction_expression Fc^*^=kFc[1+0.001xFc^2^\l^3^/sin(2\q)]^-1/4^
_refine_ls_extinction_method
;
(SHELXL2018; Sheldrick, 2015)
;
_refine_ls_goodness_of_fit_ref 0.978
_refine_ls_hydrogen_treatment constr
_refine_ls_matrix_type full
_refine_ls_number_parameters 206
_refine_ls_number_reflns 2256
_refine_ls_number_restraints 0
_refine_ls_restrained_S_all 0.978
_refine_ls_R_factor_all 0.0831
_refine_ls_R_factor_gt 0.0494
_refine_ls_shift/su_max 0.000
_refine_ls_shift/su_mean 0.000
_refine_ls_structure_factor_coef Fsqd
_refine_ls_weighting_details 'w=1/[\s^2^(Fo^2^)+(0.0668P)^2^] where P=(Fo^2^+2Fc^2^)/3'
_refine_ls_weighting_scheme calc
_refine_ls_wR_factor_gt 0.1102
_refine_ls_wR_factor_ref 0.1208
_reflns_number_gt 1498
_reflns_number_total 2256
_reflns_threshold_expression 'I > 2\s(I)'
_cod_data_source_file hb7888sup1.cif
_cod_data_source_block I
_cod_original_sg_symbol_H-M 'P 21/c'
_cod_database_code 2243293
_shelx_space_group_comment
;
The symmetry employed for this shelxl refinement is uniquely defined
by the following loop, which should always be used as a source of
symmetry information in preference to the above space-group names.
They are only intended as comments.
;
_shelx_estimated_absorpt_t_min 0.900
_shelx_estimated_absorpt_t_max 0.972

loop_
_space_group_symop_operation_xyz
'x, y, z'
'-x, y+1/2, -z+1/2'
'-x, -y, -z'
'x, -y-1/2, z-1/2'

loop_
_atom_site_type_symbol
_atom_site_label
_atom_site_fract_x
_atom_site_fract_y
_atom_site_fract_z
_atom_site_U_iso_or_equiv
_atom_site_adp_type
_atom_site_calc_flag
_atom_site_occupancy
_atom_site_disorder_assembly
_atom_site_disorder_group
Cl Cl1 1.0727(7) 0.60002(12) 0.0780(3) 0.0575(7) Uani d 0.649 A 1
O O1 0.0813(9) 0.23891(13) 0.7308(2) 0.0628(8) Uani d 0.649 A 1
O O2 0.212(2) 0.1651(2) 0.6402(7) 0.069(2) Uani d 0.649 A 1
N N1 0.7162(7) 0.42998(14) 0.3862(3) 0.0326(7) Uani d 0.649 A 1
N N2 0.1963(14) 0.2188(2) 0.6565(4) 0.0444(13) Uani d 0.649 A 1
C C1 0.9720(11) 0.54801(15) 0.16579(17) 0.0369(11) Uani d 0.649 A 1
C C2 1.0661(9) 0.55941(11) 0.26368(19) 0.0379(10) Uani d 0.649 A 1
H H2 1.184626 0.594746 0.281349 0.045 Uiso calc 0.649 A 1
C C3 0.9869(8) 0.51912(12) 0.33572(13) 0.0334(8) Uani d 0.649 A 1
H H3 1.051256 0.526918 0.402629 0.040 Uiso calc 0.649 A 1
C C4 0.8136(8) 0.46743(11) 0.30987(16) 0.0297(8) Uani d 0.649 A 1
C C5 0.7194(11) 0.45602(14) 0.21198(19) 0.0353(10) Uani d 0.649 A 1
H H5 0.600963 0.420689 0.194313 0.042 Uiso calc 0.649 A 1
C C6 0.7987(12) 0.49631(18) 0.13994(13) 0.0391(11) Uani d 0.649 A 1
H H6 0.734329 0.488517 0.073031 0.047 Uiso calc 0.649 A 1
C C7 0.7008(13) 0.3742(2) 0.3713(5) 0.0335(11) Uani d 0.649 A 1
H H7 0.774112 0.358824 0.310888 0.040 Uiso calc 0.649 A 1
C C8 0.5727(10) 0.33367(11) 0.44542(19) 0.0305(10) Uani d 0.649 A 1
C C9 0.4512(9) 0.35627(9) 0.5321(2) 0.0346(9) Uani d 0.649 A 1
H H9 0.451447 0.397391 0.542816 0.042 Uiso calc 0.649 A 1
C C10 0.3292(9) 0.31870(11) 0.60298(18) 0.0337(9) Uani d 0.649 A 1
H H10 0.246154 0.334147 0.662194 0.040 Uiso calc 0.649 A 1
C C11 0.3289(11) 0.25854(11) 0.5872(2) 0.0278(9) Uani d 0.649 A 1
C C12 0.4504(13) 0.23594(9) 0.5006(3) 0.0331(10) Uani d 0.649 A 1
H H12 0.450148 0.194817 0.489855 0.040 Uiso calc 0.649 A 1
C C13 0.5724(12) 0.27351(12) 0.4297(2) 0.0333(10) Uani d 0.649 A 1
H H13 0.655443 0.258061 0.370476 0.040 Uiso calc 0.649 A 1
Cl Cl2 0.1792(12) 0.1871(2) 0.6481(4) 0.0553(12) Uani d 0.351 B 2
O O21 1.1934(18) 0.6433(2) 0.1833(4) 0.0704(17) Uani d 0.351 B 2
O O22 1.091(5) 0.5975(7) 0.0487(13) 0.099(8) Uani d 0.351 B 2
N N21 0.6719(15) 0.3947(3) 0.4304(6) 0.0429(14) Uani d 0.351 B 2
N N22 1.095(2) 0.6024(4) 0.1364(8) 0.053(2) Uani d 0.351 B 2
C C21 0.331(3) 0.2457(2) 0.5774(7) 0.0369(11) Uani d 0.351 B 2
C C22 0.476(3) 0.2384(3) 0.4867(7) 0.0379(10) Uani d 0.351 B 2
H H22 0.496956 0.200313 0.459614 0.045 Uiso calc 0.351 B 2
C C23 0.590(3) 0.2869(4) 0.4356(5) 0.0334(8) Uani d 0.351 B 2
H H23 0.689079 0.281974 0.373553 0.040 Uiso calc 0.351 B 2
C C24 0.559(2) 0.3427(3) 0.4752(5) 0.0297(8) Uani d 0.351 B 2
C C25 0.414(2) 0.3500(2) 0.5659(5) 0.0353(10) Uani d 0.351 B 2
H H25 0.393402 0.388076 0.592940 0.042 Uiso calc 0.351 B 2
C C26 0.300(2) 0.3015(3) 0.6170(4) 0.0391(11) Uani d 0.351 B 2
H H26 0.201277 0.306416 0.679004 0.047 Uiso calc 0.351 B 2
C C27 0.652(2) 0.3978(5) 0.3399(7) 0.039(2) Uani d 0.351 B 2
H H27 0.556380 0.365770 0.303238 0.047 Uiso calc 0.351 B 2
C C28 0.7743(17) 0.4503(2) 0.2864(5) 0.0305(10) Uani d 0.351 B 2
C C29 0.9255(16) 0.4963(3) 0.3401(3) 0.0346(9) Uani d 0.351 B 2
H H29 0.953565 0.493632 0.409583 0.042 Uiso calc 0.351 B 2
C C30 1.0355(18) 0.5463(2) 0.2922(5) 0.0337(9) Uani d 0.351 B 2
H H30 1.138834 0.577751 0.328889 0.040 Uiso calc 0.351 B 2
C C31 0.994(2) 0.5502(3) 0.1906(5) 0.0278(9) Uani d 0.351 B 2
C C32 0.843(2) 0.5042(4) 0.1369(3) 0.0331(10) Uani d 0.351 B 2
H H32 0.815122 0.506868 0.067426 0.040 Uiso calc 0.351 B 2
C C33 0.733(2) 0.4542(3) 0.1848(5) 0.0333(10) Uani d 0.351 B 2
H H33 0.629851 0.422748 0.148118 0.040 Uiso calc 0.351 B 2

loop_
_atom_site_aniso_label
_atom_site_aniso_U_11
_atom_site_aniso_U_22
_atom_site_aniso_U_33
_atom_site_aniso_U_12
_atom_site_aniso_U_13
_atom_site_aniso_U_23
Cl1 0.0600(10) 0.0436(10) 0.070(2) 0.0011(8) 0.0144(12) 0.0180(13)
O1 0.080(2) 0.070(2) 0.0402(16) -0.0056(16) 0.0215(16) 0.0067(15)
O2 0.086(4) 0.044(4) 0.078(3) 0.004(3) 0.019(3) 0.017(3)
N1 0.0346(17) 0.0294(16) 0.0340(17) -0.0007(13) 0.0049(13) 0.0029(17)
N2 0.039(2) 0.048(3) 0.046(2) 0.005(3) -0.0023(16) 0.014(3)
C1 0.038(2) 0.0319(18) 0.040(2) 0.0038(16) 0.000(2) -0.0006(18)
C2 0.039(2) 0.0315(18) 0.044(3) 0.0009(15) 0.0093(17) 0.0016(15)
C3 0.0362(19) 0.0280(18) 0.0363(19) -0.0026(14) 0.0043(15) 0.0024(14)
C4 0.0270(17) 0.0295(18) 0.0327(19) 0.0002(14) 0.0011(15) -0.0044(17)
C5 0.0339(19) 0.0328(19) 0.039(3) -0.0006(14) 0.0036(18) 0.0001(18)
C6 0.036(2) 0.039(2) 0.043(2) -0.0028(17) 0.0006(16) 0.0048(17)
C7 0.029(2) 0.037(3) 0.034(3) 0.005(2) 0.0000(19) -0.001(2)
C8 0.0267(16) 0.035(2) 0.0289(19) -0.0004(14) -0.0039(16) -0.0050(16)
C9 0.0364(19) 0.0323(17) 0.035(2) -0.0008(14) 0.0005(17) 0.0035(15)
C10 0.0367(19) 0.0319(19) 0.0320(18) 0.0049(16) -0.0027(15) -0.0071(16)
C11 0.0271(19) 0.029(2) 0.0267(17) 0.0014(15) -0.0009(14) 0.0031(16)
C12 0.032(2) 0.0383(19) 0.030(2) 0.0029(15) 0.0022(16) 0.0033(15)
C13 0.0344(19) 0.033(2) 0.0329(18) 0.0014(17) 0.0026(15) 0.0015(15)
Cl2 0.0509(15) 0.057(4) 0.058(2) 0.007(3) 0.0044(13) 0.023(3)
O21 0.101(5) 0.041(3) 0.069(4) -0.019(3) 0.007(3) -0.008(3)
O22 0.153(13) 0.064(7) 0.079(12) -0.017(6) -0.015(8) -0.009(6)
N21 0.036(3) 0.040(4) 0.053(4) 0.002(3) 0.001(3) -0.004(4)
N22 0.045(4) 0.052(5) 0.063(6) -0.014(3) 0.010(5) -0.018(5)
C21 0.038(2) 0.0319(18) 0.040(2) 0.0038(16) 0.000(2) -0.0006(18)
C22 0.039(2) 0.0315(18) 0.044(3) 0.0009(15) 0.0093(17) 0.0016(15)
C23 0.0362(19) 0.0280(18) 0.0363(19) -0.0026(14) 0.0043(15) 0.0024(14)
C24 0.0270(17) 0.0295(18) 0.0327(19) 0.0002(14) 0.0011(15) -0.0044(17)
C25 0.0339(19) 0.0328(19) 0.039(3) -0.0006(14) 0.0036(18) 0.0001(18)
C26 0.036(2) 0.039(2) 0.043(2) -0.0028(17) 0.0006(16) 0.0048(17)
C27 0.029(4) 0.041(6) 0.048(6) 0.003(4) 0.001(4) -0.010(5)
C28 0.0267(16) 0.035(2) 0.0289(19) -0.0004(14) -0.0039(16) -0.0050(16)
C29 0.0364(19) 0.0323(17) 0.035(2) -0.0008(14) 0.0005(17) 0.0035(15)
C30 0.0367(19) 0.0319(19) 0.0320(18) 0.0049(16) -0.0027(15) -0.0071(16)
C31 0.0271(19) 0.029(2) 0.0267(17) 0.0014(15) -0.0009(14) 0.0031(16)
C32 0.032(2) 0.0383(19) 0.030(2) 0.0029(15) 0.0022(16) 0.0033(15)
C33 0.0344(19) 0.033(2) 0.0329(18) 0.0014(17) 0.0026(15) 0.0015(15)

loop_
_atom_type_symbol
_atom_type_description
_atom_type_scat_dispersion_real
_atom_type_scat_dispersion_imag
_atom_type_scat_source
C C 0.0033 0.0016 'International Tables Vol C Tables 4.2.6.8 and 6.1.1.4'
H H 0.0000 0.0000 'International Tables Vol C Tables 4.2.6.8 and 6.1.1.4'
Cl Cl 0.1484 0.1585 'International Tables Vol C Tables 4.2.6.8 and 6.1.1.4'
N N 0.0061 0.0033 'International Tables Vol C Tables 4.2.6.8 and 6.1.1.4'
O O 0.0106 0.0060 'International Tables Vol C Tables 4.2.6.8 and 6.1.1.4'

loop_
_geom_angle_atom_site_label_1
_geom_angle_atom_site_label_2
_geom_angle_atom_site_label_3
_geom_angle_site_symmetry_1
_geom_angle_site_symmetry_3
_geom_angle
_geom_angle_publ_flag
C7 N1 C4 . . 119.5(4) ?
O1 N2 O2 . . 122.8(8) ?
O1 N2 C11 . . 117.9(4) ?
O2 N2 C11 . . 119.2(8) ?
C2 C1 C6 . . 120.0 ?
C2 C1 Cl1 . . 118.5(2) ?
C6 C1 Cl1 . . 121.5(2) ?
C3 C2 C1 . . 120.0 ?
C3 C2 H2 . . 120.0 ?
C1 C2 H2 . . 120.0 ?
C2 C3 C4 . . 120.0 ?
C2 C3 H3 . . 120.0 ?
C4 C3 H3 . . 120.0 ?
C5 C4 C3 . . 120.0 ?
C5 C4 N1 . . 122.0(2) ?
C3 C4 N1 . . 117.8(2) ?
C4 C5 C6 . . 120.0 ?
C4 C5 H5 . . 120.0 ?
C6 C5 H5 . . 120.0 ?
C5 C6 C1 . . 120.0 ?
C5 C6 H6 . . 120.0 ?
C1 C6 H6 . . 120.0 ?
N1 C7 C8 . . 121.7(5) ?
N1 C7 H7 . . 119.1 ?
C8 C7 H7 . . 119.1 ?
C9 C8 C13 . . 120.0 ?
C9 C8 C7 . . 119.2(3) ?
C13 C8 C7 . . 120.8(3) ?
C8 C9 C10 . . 120.0 ?
C8 C9 H9 . . 120.0 ?
C10 C9 H9 . . 120.0 ?
C11 C10 C9 . . 120.0 ?
C11 C10 H10 . . 120.0 ?
C9 C10 H10 . . 120.0 ?
C10 C11 C12 . . 120.0 ?
C10 C11 N2 . . 121.8(3) ?
C12 C11 N2 . . 118.2(3) ?
C13 C12 C11 . . 120.0 ?
C13 C12 H12 . . 120.0 ?
C11 C12 H12 . . 120.0 ?
C12 C13 C8 . . 120.0 ?
C12 C13 H13 . . 120.0 ?
C8 C13 H13 . . 120.0 ?
C27 N21 C24 . . 118.5(9) ?
O21 N22 O22 . . 126.8(14) ?
O21 N22 C31 . . 117.0(9) ?
O22 N22 C31 . . 115.9(12) ?
C22 C21 C26 . . 120.0 ?
C22 C21 Cl2 . . 123.6(5) ?
C26 C21 Cl2 . . 116.4(5) ?
C23 C22 C21 . . 120.0 ?
C23 C22 H22 . . 120.0 ?
C21 C22 H22 . . 120.0 ?
C22 C23 C24 . . 120.0 ?
C22 C23 H23 . . 120.0 ?
C24 C23 H23 . . 120.0 ?
C25 C24 C23 . . 120.0 ?
C25 C24 N21 . . 115.4(6) ?
C23 C24 N21 . . 124.6(6) ?
C24 C25 C26 . . 120.0 ?
C24 C25 H25 . . 120.0 ?
C26 C25 H25 . . 120.0 ?
C25 C26 C21 . . 120.0 ?
C25 C26 H26 . . 120.0 ?
C21 C26 H26 . . 120.0 ?
N21 C27 C28 . . 122.1(10) ?
N21 C27 H27 . . 118.9 ?
C28 C27 H27 . . 118.9 ?
C29 C28 C33 . . 120.0 ?
C29 C28 C27 . . 118.8(6) ?
C33 C28 C27 . . 121.2(6) ?
C28 C29 C30 . . 120.0 ?
C28 C29 H29 . . 120.0 ?
C30 C29 H29 . . 120.0 ?
C31 C30 C29 . . 120.0 ?
C31 C30 H30 . . 120.0 ?
C29 C30 H30 . . 120.0 ?
C30 C31 C32 . . 120.0 ?
C30 C31 N22 . . 122.4(7) ?
C32 C31 N22 . . 117.5(7) ?
C33 C32 C31 . . 120.0 ?
C33 C32 H32 . . 120.0 ?
C31 C32 H32 . . 120.0 ?
C32 C33 C28 . . 120.0 ?
C32 C33 H33 . . 120.0 ?
C28 C33 H33 . . 120.0 ?

loop_
_geom_bond_atom_site_label_1
_geom_bond_atom_site_label_2
_geom_bond_site_symmetry_2
_geom_bond_distance
_geom_bond_publ_flag
Cl1 C1 . 1.743(4) ?
O1 N2 . 1.214(6) ?
O2 N2 . 1.248(7) ?
N1 C7 . 1.291(6) ?
N1 C4 . 1.411(4) ?
N2 C11 . 1.420(6) ?
C1 C2 . 1.3900 ?
C1 C6 . 1.3900 ?
C2 C3 . 1.3900 ?
C2 H2 . 0.9500 ?
C3 C4 . 1.3900 ?
C3 H3 . 0.9500 ?
C4 C5 . 1.3900 ?
C5 C6 . 1.3900 ?
C5 H5 . 0.9500 ?
C6 H6 . 0.9500 ?
C7 C8 . 1.471(6) ?
C7 H7 . 0.9500 ?
C8 C9 . 1.3900 ?
C8 C13 . 1.3900 ?
C9 C10 . 1.3900 ?
C9 H9 . 0.9500 ?
C10 C11 . 1.3900 ?
C10 H10 . 0.9500 ?
C11 C12 . 1.3900 ?
C12 C13 . 1.3900 ?
C12 H12 . 0.9500 ?
C13 H13 . 0.9500 ?
Cl2 C21 . 1.763(7) ?
O21 N22 . 1.182(9) ?
O22 N22 . 1.20(2) ?
N21 C27 . 1.234(12) ?
N21 C24 . 1.412(9) ?
N22 C31 . 1.462(11) ?
C21 C22 . 1.3900 ?
C21 C26 . 1.3900 ?
C22 C23 . 1.3900 ?
C22 H22 . 0.9500 ?
C23 C24 . 1.3900 ?
C23 H23 . 0.9500 ?
C24 C25 . 1.3900 ?
C25 C26 . 1.3900 ?
C25 H25 . 0.9500 ?
C26 H26 . 0.9500 ?
C27 C28 . 1.488(11) ?
C27 H27 . 0.9500 ?
C28 C29 . 1.3900 ?
C28 C33 . 1.3900 ?
C29 C30 . 1.3900 ?
C29 H29 . 0.9500 ?
C30 C31 . 1.3900 ?
C30 H30 . 0.9500 ?
C31 C32 . 1.3900 ?
C32 C33 . 1.3900 ?
C32 H32 . 0.9500 ?
C33 H33 . 0.9500 ?

loop_
_geom_hbond_atom_site_label_D
_geom_hbond_atom_site_label_H
_geom_hbond_atom_site_label_A
_geom_hbond_site_symmetry_A
_geom_hbond_distance_DH
_geom_hbond_distance_HA
_geom_hbond_distance_DA
_geom_hbond_angle_DHA
_geom_hbond_publ_flag
C5 H5 O2 4_565 0.95 2.55 3.489(7) 172 yes
C13 H13 O1 4_665 0.95 2.57 3.426(5) 151 yes
C27 H27 Cl2 4_565 0.95 2.78 3.661(11) 155 yes

loop_
_geom_torsion_atom_site_label_1
_geom_torsion_atom_site_label_2
_geom_torsion_atom_site_label_3
_geom_torsion_atom_site_label_4
_geom_torsion_site_symmetry_1
_geom_torsion_site_symmetry_2
_geom_torsion_site_symmetry_3
_geom_torsion_site_symmetry_4
_geom_torsion
_geom_torsion_publ_flag
C6 C1 C2 C3 . . . . 0.0 ?
Cl1 C1 C2 C3 . . . . 179.4(3) ?
C1 C2 C3 C4 . . . . 0.0 ?
C2 C3 C4 C5 . . . . 0.0 ?
C2 C3 C4 N1 . . . . -175.4(3) ?
C7 N1 C4 C5 . . . . 34.9(4) ?
C7 N1 C4 C3 . . . . -149.8(4) ?
C3 C4 C5 C6 . . . . 0.0 ?
N1 C4 C5 C6 . . . . 175.2(3) ?
C4 C5 C6 C1 . . . . 0.0 ?
C2 C1 C6 C5 . . . . 0.0 ?
Cl1 C1 C6 C5 . . . . -179.4(3) ?
C4 N1 C7 C8 . . . . -174.8(3) ?
N1 C7 C8 C9 . . . . 2.8(6) ?
N1 C7 C8 C13 . . . . -177.2(4) ?
C13 C8 C9 C10 . . . . 0.0 ?
C7 C8 C9 C10 . . . . -180.0(4) ?
C8 C9 C10 C11 . . . . 0.0 ?
C9 C10 C11 C12 . . . . 0.0 ?
C9 C10 C11 N2 . . . . -178.0(4) ?
O1 N2 C11 C10 . . . . 0.1(6) ?
O2 N2 C11 C10 . . . . -177.9(7) ?
O1 N2 C11 C12 . . . . -178.0(4) ?
O2 N2 C11 C12 . . . . 4.1(9) ?
C10 C11 C12 C13 . . . . 0.0 ?
N2 C11 C12 C13 . . . . 178.1(4) ?
C11 C12 C13 C8 . . . . 0.0 ?
C9 C8 C13 C12 . . . . 0.0 ?
C7 C8 C13 C12 . . . . 180.0(4) ?
C26 C21 C22 C23 . . . . 0.0 ?
Cl2 C21 C22 C23 . . . . -179.9(8) ?
C21 C22 C23 C24 . . . . 0.0 ?
C22 C23 C24 C25 . . . . 0.0 ?
C22 C23 C24 N21 . . . . 178.9(8) ?
C27 N21 C24 C25 . . . . -147.7(7) ?
C27 N21 C24 C23 . . . . 33.4(10) ?
C23 C24 C25 C26 . . . . 0.0 ?
N21 C24 C25 C26 . . . . -179.0(7) ?
C24 C25 C26 C21 . . . . 0.0 ?
C22 C21 C26 C25 . . . . 0.0 ?
Cl2 C21 C26 C25 . . . . 179.9(7) ?
C24 N21 C27 C28 . . . . -178.3(6) ?
N21 C27 C28 C29 . . . . 2.2(11) ?
N21 C27 C28 C33 . . . . -176.6(7) ?
C33 C28 C29 C30 . . . . 0.0 ?
C27 C28 C29 C30 . . . . -178.8(7) ?
C28 C29 C30 C31 . . . . 0.0 ?
C29 C30 C31 C32 . . . . 0.0 ?
C29 C30 C31 N22 . . . . 178.0(8) ?
O21 N22 C31 C30 . . . . -4.7(12) ?
O22 N22 C31 C30 . . . . 170.1(13) ?
O21 N22 C31 C32 . . . . 173.3(7) ?
O22 N22 C31 C32 . . . . -11.8(15) ?
C30 C31 C32 C33 . . . . 0.0 ?
N22 C31 C32 C33 . . . . -178.1(8) ?
C31 C32 C33 C28 . . . . 0.0 ?
C29 C28 C33 C32 . . . . 0.0 ?
C27 C28 C33 C32 . . . . 178.7(7) ?

_cod_database_fobs_code 2243293
